data_2014104
loop_
_publ_author_name
'Kolitsch, Uwe'
'Schwendtner, Karolina'

_publ_section_title
;
 A new chromate of tetravalent cerium: Ce~2~(CrO~4~)~4~&#x00B7;2H~2~O
;
_journal_issue 9
_journal_name_full 'Acta Crystallographica Section C'
_journal_page_first i89
_journal_page_last i90
_journal_paper_doi 10.1107/S0108270104017275
_journal_volume 60
_journal_year 2004
_chemical_formula_iupac 'Ce2 (Cr O4)4, 2H2 O'
_chemical_formula_structural 'Ce2 (Cr1 O4)4 (H2 O)2'
_chemical_formula_sum 'Ce2 Cr4 H4 O18'
_chemical_formula_weight 780.27
_chemical_name_common 'cerium chromate hydrate'
_chemical_name_systematic ' dicerium(IV) tetrachromate(VI) dihydrate'
_space_group_IT_number 61
_symmetry_cell_setting orthorhombic
_symmetry_space_group_name_Hall '-P 2ac 2ab'
_symmetry_space_group_name_H-M 'P b c a'
_atom_sites_solution_hydrogens difmap
_atom_sites_solution_primary direct
_atom_sites_solution_secondary difmap
_cell_angle_alpha 90.00
_cell_angle_beta 90.00
_cell_angle_gamma 90.00
_cell_formula_units_Z 8
_cell_length_a 10.938(2)
_cell_length_b 11.464(2)
_cell_length_c 22.038(4)
_cell_measurement_reflns_used 5599
_cell_measurement_temperature 293(2)
_cell_measurement_theta_max 32.577
_cell_measurement_theta_min 2.037
_cell_volume 2763.4(9)
_computing_cell_refinement 'HKL SCALEPACK (Otwinowski & Minor 1997)'
_computing_data_collection 'COLLECT (Nonius, 2003)'
_computing_data_reduction 'HKL DENZO (Otwinowski & Minor, 1997) and SCALEPACK'
_computing_molecular_graphics 'Diamond (Pennington, 1999); ORTEP-3 for Windows (Farrugia, 1997)'
_computing_publication_material SHELXL97
_computing_structure_refinement 'SHELXL97 (Sheldrick, 1997)'
_computing_structure_solution 'SHELXS97 (Sheldrick, 1997)'
_diffrn_ambient_temperature 293(2)
_diffrn_measured_fraction_theta_full 0.999
_diffrn_measured_fraction_theta_max 0.999
_diffrn_measurement_device_type 'Nonius KappaCCD'
_diffrn_measurement_method '\y and \w scans'
_diffrn_radiation_monochromator graphite
_diffrn_radiation_source 'fine-focus sealed tube'
_diffrn_radiation_type MoK\a
_diffrn_radiation_wavelength 0.71073
_diffrn_reflns_av_R_equivalents 0.0107
_diffrn_reflns_av_sigmaI/netI 0.0160
_diffrn_reflns_limit_h_max 16
_diffrn_reflns_limit_h_min -16
_diffrn_reflns_limit_k_max 17
_diffrn_reflns_limit_k_min -17
_diffrn_reflns_limit_l_max 33
_diffrn_reflns_limit_l_min -33
_diffrn_reflns_number 9513
_diffrn_reflns_theta_full 32.58
_diffrn_reflns_theta_max 32.58
_diffrn_reflns_theta_min 2.73
_diffrn_standards_decay_% 0
_diffrn_standards_interval_time 0
_diffrn_standards_number 0
_exptl_absorpt_coefficient_mu 9.585
_exptl_absorpt_correction_T_max 0.5535
_exptl_absorpt_correction_T_min 0.3274
_exptl_absorpt_correction_type multi-scan
_exptl_absorpt_process_details '(HKL SCALEPACK; Otwinowski & Minor, 1997)'
_exptl_crystal_colour 'dark red'
_exptl_crystal_density_diffrn 3.751
_exptl_crystal_density_method 'not measured'
_exptl_crystal_description fragment
_exptl_crystal_F_000 2880
_exptl_crystal_size_max 0.15
_exptl_crystal_size_mid 0.07
_exptl_crystal_size_min 0.07
_refine_diff_density_max 0.776
_refine_diff_density_min -1.012
_refine_ls_extinction_coef 0.00037(3)
_refine_ls_extinction_expression Fc^*^=kFc[1+0.001xFc^2^\l^3^/sin(2\q)]^-1/4^
_refine_ls_extinction_method SHELXL97
_refine_ls_goodness_of_fit_ref 1.149
_refine_ls_hydrogen_treatment refall
_refine_ls_matrix_type full
_refine_ls_number_parameters 234
_refine_ls_number_reflns 5028
_refine_ls_number_restraints 0
_refine_ls_restrained_S_all 1.149
_refine_ls_R_factor_all 0.0212
_refine_ls_R_factor_gt 0.0176
_refine_ls_shift/su_max 0.001
_refine_ls_shift/su_mean 0.000
_refine_ls_structure_factor_coef Fsqd
_refine_ls_weighting_details 'calc w=1/[\s^2^(Fo^2^)+(0.019P)^2^+4.3P] where P=(Fo^2^+2Fc^2^)/3'
_refine_ls_weighting_scheme calc
_refine_ls_wR_factor_gt 0.0431
_refine_ls_wR_factor_ref 0.0442
_reflns_number_gt 4611
_reflns_number_total 5028
_reflns_threshold_expression I>2\s(I)
_cod_data_source_file bc1054.cif
_cod_data_source_block I
_cod_database_code 2014104
_cod_database_fobs_code 2014104

loop_
_symmetry_equiv_pos_as_xyz
'x, y, z'
'-x+1/2, -y, z+1/2'
'-x, y+1/2, -z+1/2'
'x+1/2, -y+1/2, -z'
'-x, -y, -z'
'x-1/2, y, -z-1/2'
'x, -y-1/2, z-1/2'
'-x-1/2, y-1/2, z'

loop_
_atom_site_label
_atom_site_fract_x
_atom_site_fract_y
_atom_site_fract_z
_atom_site_U_iso_or_equiv
_atom_site_adp_type
_atom_site_calc_flag
_atom_site_refinement_flags
_atom_site_occupancy
_atom_site_disorder_assembly
_atom_site_disorder_group
_atom_site_type_symbol
Ce1 0.137846(11) 0.214546(11) 0.052712(5) 0.00979(3) Uani d . 1 . . Ce
Ce2 0.196727(11) 0.412728(10) 0.295996(5) 0.00962(3) Uani d . 1 . . Ce
Cr1 0.03009(3) 0.45626(3) 0.142602(16) 0.01192(7) Uani d . 1 . . Cr
Cr2 0.08110(3) 0.14059(3) 0.220914(15) 0.00953(6) Uani d . 1 . . Cr
Cr3 0.28545(3) 0.15941(3) 0.408329(15) 0.00922(6) Uani d . 1 . . Cr
Cr4 0.43643(3) 0.38158(3) 0.081713(16) 0.00918(6) Uani d . 1 . . Cr
O1 0.0026(2) 0.58981(17) 0.12766(10) 0.0261(4) Uani d . 1 . . O
O2 -0.09370(16) 0.39269(17) 0.16873(8) 0.0181(3) Uani d . 1 . . O
O3 0.14049(17) 0.44736(18) 0.19415(9) 0.0212(4) Uani d . 1 . . O
O4 0.07468(17) 0.38859(17) 0.07588(8) 0.0196(4) Uani d . 1 . . O
O5 -0.05350(17) 0.08156(17) 0.21529(9) 0.0207(4) Uani d . 1 . . O
O6 0.17722(17) 0.05569(17) 0.25662(9) 0.0217(4) Uani d . 1 . . O
O7 0.06593(15) 0.26400(15) 0.25978(8) 0.0157(3) Uani d . 1 . . O
O8 0.13853(17) 0.17100(17) 0.15253(8) 0.0192(4) Uani d . 1 . . O
O9 0.42946(16) 0.19179(18) 0.41777(9) 0.0213(4) Uani d . 1 . . O
O10 0.22201(16) 0.25493(16) 0.36197(8) 0.0183(3) Uani d . 1 . . O
O11 0.21871(17) 0.16269(17) 0.47566(8) 0.0194(4) Uani d . 1 . . O
O12 0.27599(17) 0.02515(15) 0.38022(8) 0.0179(3) Uani d . 1 . . O
O13 0.51012(16) 0.39957(16) 0.14532(8) 0.0184(3) Uani d . 1 . . O
O14 0.39287(19) 0.50889(17) 0.05480(9) 0.0237(4) Uani d . 1 . . O
O15 0.5258(2) 0.3151(2) 0.03219(9) 0.0278(4) Uani d . 1 . . O
O16 0.31572(17) 0.29867(17) 0.09545(9) 0.0199(4) Uani d . 1 . . O
OW17 0.31761(18) 0.29515(18) 0.22843(9) 0.0174(3) Uani d . 1 . . O
OW18 0.3159(2) 0.1044(2) 0.01138(14) 0.0350(6) Uani d . 1 . . O
H1 0.296(4) 0.292(4) 0.197(2) 0.051(15) Uiso d . 1 . . H
H2 0.375(4) 0.283(4) 0.235(2) 0.041(13) Uiso d . 1 . . H
H3 0.328(7) 0.048(7) 0.016(3) 0.11(3) Uiso d . 1 . . H
H4 0.376(5) 0.130(5) 0.006(3) 0.071(18) Uiso d . 1 . . H

loop_
_atom_site_aniso_label
_atom_site_aniso_U_11
_atom_site_aniso_U_22
_atom_site_aniso_U_33
_atom_site_aniso_U_12
_atom_site_aniso_U_13
_atom_site_aniso_U_23
Ce1 0.00984(5) 0.01135(6) 0.00818(6) -0.00186(4) 0.00019(4) -0.00012(4)
Ce2 0.00975(6) 0.00930(6) 0.00980(6) -0.00095(4) 0.00088(4) -0.00103(4)
Cr1 0.01219(15) 0.01144(15) 0.01213(15) 0.00084(12) 0.00118(12) -0.00060(12)
Cr2 0.01054(14) 0.01003(15) 0.00802(14) -0.00025(11) -0.00004(11) 0.00067(11)
Cr3 0.00907(14) 0.01027(15) 0.00833(14) 0.00059(11) 0.00010(11) -0.00090(11)
Cr4 0.00858(14) 0.00949(14) 0.00948(14) 0.00000(11) 0.00003(11) 0.00033(12)
O1 0.0304(10) 0.0148(8) 0.0333(11) 0.0051(7) 0.0038(9) 0.0027(8)
O2 0.0146(8) 0.0214(9) 0.0183(8) -0.0011(7) 0.0030(6) -0.0012(7)
O3 0.0181(8) 0.0258(9) 0.0198(9) -0.0004(7) -0.0040(7) -0.0010(7)
O4 0.0233(9) 0.0199(8) 0.0157(8) 0.0006(7) 0.0076(7) -0.0013(7)
O5 0.0190(8) 0.0219(9) 0.0211(8) -0.0077(7) 0.0021(7) -0.0062(7)
O6 0.0219(9) 0.0226(9) 0.0207(9) 0.0094(7) 0.0021(7) 0.0069(7)
O7 0.0145(7) 0.0156(8) 0.0170(8) -0.0007(6) -0.0001(6) -0.0044(6)
O8 0.0220(9) 0.0257(9) 0.0099(7) -0.0051(7) 0.0010(6) 0.0021(7)
O9 0.0123(8) 0.0263(9) 0.0253(9) -0.0036(7) -0.0036(7) 0.0017(8)
O10 0.0176(8) 0.0170(8) 0.0204(8) -0.0001(7) -0.0028(7) 0.0049(7)
O11 0.0232(9) 0.0228(9) 0.0123(7) 0.0047(7) 0.0047(6) -0.0026(7)
O12 0.0197(8) 0.0162(8) 0.0179(8) -0.0009(6) 0.0034(6) -0.0051(6)
O13 0.0166(8) 0.0203(8) 0.0182(8) -0.0030(7) -0.0061(6) -0.0003(7)
O14 0.0275(10) 0.0148(8) 0.0289(10) 0.0016(7) -0.0064(8) 0.0031(7)
O15 0.0302(10) 0.0360(11) 0.0172(9) 0.0148(9) 0.0088(8) 0.0027(8)
O16 0.0154(8) 0.0233(9) 0.0211(9) -0.0068(7) -0.0048(7) 0.0020(7)
OW17 0.0115(8) 0.0267(10) 0.0141(8) 0.0040(7) -0.0012(6) -0.0034(7)
OW18 0.0232(11) 0.0197(10) 0.0620(17) 0.0033(9) 0.0139(11) 0.0012(11)

loop_
_atom_type_symbol
_atom_type_description
_atom_type_scat_dispersion_real
_atom_type_scat_dispersion_imag
_atom_type_scat_source
O O 0.0106 0.0060 'International Tables Vol C Tables 4.2.6.8 and 6.1.1.4'
Cr Cr 0.3209 0.6236 'International Tables Vol C Tables 4.2.6.8 and 6.1.1.4'
Ce Ce -0.2486 2.6331 'International Tables Vol C Tables 4.2.6.8 and 6.1.1.4'
H H 0.0000 0.0000 'International Tables Vol C Tables 4.2.6.8 and 6.1.1.4'

loop_
_geom_angle_atom_site_label_1
_geom_angle_atom_site_label_2
_geom_angle_atom_site_label_3
_geom_angle_site_symmetry_1
_geom_angle_site_symmetry_3
_geom_angle
_geom_angle_publ_flag
O4 Ce1 O8 . . 88.57(7) no
O4 Ce1 O15 . 4_455 99.20(8) no
O8 Ce1 O15 . 4_455 140.81(7) no
O4 Ce1 O16 . . 78.09(7) no
O8 Ce1 O16 . . 72.51(7) no
O15 Ce1 O16 4_455 . 146.68(7) no
O4 Ce1 O11 . 7_565 75.07(7) no
O8 Ce1 O11 . 7_565 145.76(7) no
O15 Ce1 O11 4_455 7_565 72.52(7) no
O16 Ce1 O11 . 7_565 74.76(7) no
O4 Ce1 O14 . 8_655 149.28(7) no
O8 Ce1 O14 . 8_655 76.26(7) no
O15 Ce1 O14 4_455 8_655 77.93(8) no
O16 Ce1 O14 . 8_655 120.77(7) no
O11 Ce1 O14 7_565 8_655 130.73(7) no
O4 Ce1 O9 . 6_556 74.48(7) no
O8 Ce1 O9 . 6_556 73.32(7) no
O15 Ce1 O9 4_455 6_556 72.02(7) no
O16 Ce1 O9 . 6_556 136.20(7) no
O11 Ce1 O9 7_565 6_556 127.99(7) no
O14 Ce1 O9 8_655 6_556 75.62(7) no
O4 Ce1 OW18 . . 143.07(8) no
O8 Ce1 OW18 . . 103.98(9) no
O15 Ce1 OW18 4_455 . 92.59(10) no
O16 Ce1 OW18 . . 73.12(9) no
O11 Ce1 OW18 7_565 . 75.41(8) no
O14 Ce1 OW18 8_655 . 67.42(8) no
O9 Ce1 OW18 6_556 . 142.27(8) no
O12 Ce2 O6 8_665 8_665 80.02(7) no
O12 Ce2 O10 8_665 . 85.16(7) no
O6 Ce2 O10 8_665 . 135.39(7) no
O12 Ce2 O3 8_665 . 135.49(7) no
O6 Ce2 O3 8_665 . 71.29(7) no
O10 Ce2 O3 . . 138.80(7) no
O12 Ce2 O7 8_665 . 139.63(6) no
O6 Ce2 O7 8_665 . 138.22(7) no
O10 Ce2 O7 . . 73.95(6) no
O3 Ce2 O7 . . 69.07(7) no
O12 Ce2 OW17 8_665 . 138.52(7) no
O6 Ce2 OW17 8_665 . 80.62(7) no
O10 Ce2 OW17 . . 83.47(7) no
O3 Ce2 OW17 . . 69.44(7) no
O7 Ce2 OW17 . . 73.71(6) no
O12 Ce2 O13 8_665 6_556 73.18(6) no
O6 Ce2 O13 8_665 6_556 138.40(7) no
O10 Ce2 O13 . 6_556 73.70(6) no
O3 Ce2 O13 . 6_556 107.38(7) no
O7 Ce2 O13 . 6_556 67.99(6) no
OW17 Ce2 O13 . 6_556 139.41(7) no
O12 Ce2 O2 8_665 6_656 70.71(6) no
O6 Ce2 O2 8_665 6_656 67.95(7) no
O10 Ce2 O2 . 6_656 67.44(6) no
O3 Ce2 O2 . 6_656 124.44(6) no
O7 Ce2 O2 . 6_656 127.61(6) no
OW17 Ce2 O2 . 6_656 68.08(7) no
O13 Ce2 O2 6_556 6_656 128.18(6) no
O12 Ce2 O5 8_665 3 74.07(7) no
O6 Ce2 O5 8_665 3 77.74(7) no
O10 Ce2 O5 . 3 137.27(6) no
O3 Ce2 O5 . 3 67.19(7) no
O7 Ce2 O5 . 3 98.36(6) no
OW17 Ce2 O5 . 3 135.74(7) no
O13 Ce2 O5 6_556 3 64.75(6) no
O2 Ce2 O5 6_656 3 134.03(7) no
O1 Cr1 O2 . . 110.06(10) no
O1 Cr1 O3 . . 109.72(11) no
O2 Cr1 O3 . . 109.41(10) no
O1 Cr1 O4 . . 107.92(10) no
O2 Cr1 O4 . . 109.33(9) no
O3 Cr1 O4 . . 110.39(10) no
O5 Cr2 O6 . . 111.81(10) no
O5 Cr2 O7 . . 107.66(9) no
O6 Cr2 O7 . . 108.84(10) no
O5 Cr2 O8 . . 111.04(10) no
O6 Cr2 O8 . . 108.48(10) no
O7 Cr2 O8 . . 108.96(9) no
O9 Cr3 O10 . . 109.50(10) no
O9 Cr3 O11 . . 107.85(10) no
O10 Cr3 O11 . . 110.77(9) no
O9 Cr3 O12 . . 108.56(10) no
O10 Cr3 O12 . . 110.94(10) no
O11 Cr3 O12 . . 109.14(10) no
O13 Cr4 O14 . . 109.93(10) no
O13 Cr4 O15 . . 109.52(10) no
O14 Cr4 O15 . . 110.03(11) no
O13 Cr4 O16 . . 108.05(9) no
O14 Cr4 O16 . . 110.14(10) no
O15 Cr4 O16 . . 109.14(11) no
Ce2 OW17 H1 . . 115(4) no
Ce2 OW17 H2 . . 120(4) no
H1 OW17 H2 . . 121(5) no
Ce1 OW18 H3 . . 126(6) no
Ce1 OW18 H4 . . 124(5) no
H3 OW18 H4 . . 103(7) no

loop_
_geom_bond_atom_site_label_1
_geom_bond_atom_site_label_2
_geom_bond_site_symmetry_2
_geom_bond_distance
_geom_bond_publ_flag
Ce1 O4 . 2.1723(19) yes
Ce1 O8 . 2.2557(18) yes
Ce1 O15 4_455 2.2625(19) yes
Ce1 O16 . 2.3670(18) yes
Ce1 O11 7_565 2.3762(18) yes
Ce1 O14 8_655 2.382(2) yes
Ce1 O9 6_556 2.3847(18) yes
Ce1 OW18 . 2.493(2) yes
Ce2 O12 8_665 2.2793(18) yes
Ce2 O6 8_665 2.3108(18) yes
Ce2 O10 . 2.3373(18) yes
Ce2 O3 . 2.3608(19) yes
Ce2 O7 . 2.3645(17) yes
Ce2 OW17 . 2.4048(19) yes
Ce2 O13 6_556 2.4210(18) yes
Ce2 O2 6_656 2.4314(18) yes
Ce2 O5 3 2.5024(18) yes
Cr1 O1 . 1.5947(19) yes
Cr1 O2 . 1.6420(18) yes
Cr1 O3 . 1.6611(19) yes
Cr1 O4 . 1.7326(18) yes
Cr2 O5 . 1.6251(19) yes
Cr2 O6 . 1.6346(18) yes
Cr2 O7 . 1.6621(18) yes
Cr2 O8 . 1.6696(18) yes
Cr3 O9 . 1.6316(18) yes
Cr3 O10 . 1.6505(18) yes
Cr3 O11 . 1.6541(18) yes
Cr3 O12 . 1.6624(18) yes
Cr4 O13 . 1.6301(18) yes
Cr4 O14 . 1.6458(19) yes
Cr4 O15 . 1.6514(19) yes
Cr4 O16 . 1.6548(18) yes
OW17 H1 . 0.72(5) no
OW17 H2 . 0.66(4) no
OW18 H3 . 0.67(8) no
OW18 H4 . 0.73(6) no

loop_
_geom_hbond_atom_site_label_D
_geom_hbond_atom_site_label_H
_geom_hbond_atom_site_label_A
_geom_hbond_site_symmetry_A
_geom_hbond_distance_DH
_geom_hbond_distance_HA
_geom_hbond_distance_DA
_geom_hbond_angle_DHA
_geom_hbond_publ_flag
OW17 H1 O16 . 0.72(5) 2.26(5) 2.931(3) 155(5) yes
OW17 H1 O8 . 0.72(5) 2.42(5) 2.943(3) 130(5) yes
OW17 H2 O7 6_656 0.66(4) 2.10(4) 2.752(3) 168(5) yes
OW18 H3 O4 8_655 0.67(8) 2.49(8) 3.095(3) 151(8) yes
OW18 H3 O11 2_554 0.67(8) 2.62(7) 3.185(3) 143(8) yes
